data_1526339
loop_
_publ_author_name
'Rawn, C.J.'
'Payzant, E.A.'
'Hubbard, C.R.'
'Barsoum, M.W.'
'El-Raghy, T.'

_publ_section_title
;
 Structure of Ti3 Si C2
;
_journal_name_full 'Materials Science Forum'
_journal_page_first 889
_journal_page_last 892
_journal_volume 321
_journal_year 2000
_chemical_formula_sum 'C2 Si Ti3'
_chemical_name_systematic 'Ti3 Si C2'
_space_group_IT_number 194
_symmetry_space_group_name_Hall '-P 6c 2c'
_symmetry_space_group_name_H-M 'P 63/m m c'
_cell_angle_alpha 90
_cell_angle_beta 90
_cell_angle_gamma 120
_cell_formula_units_Z 2
_cell_length_a 3.0654
_cell_length_b 3.0654
_cell_length_c 17.635
_cell_volume 143.509
_citation_journal_id_ASTM MSFOEP
_cod_data_source_file Rawn_MSFOEP_2000_348.cif
_cod_data_source_block C2Si1Ti3
_cod_original_cell_volume 143.5094
_cod_original_formula_sum 'C2 Si1 Ti3'
_cod_database_code 1526339

loop_
_symmetry_equiv_pos_as_xyz
x,y,z
x-y,x,z+1/2
-y,x-y,z
-x,-y,z+1/2
-x+y,-x,z
y,-x+y,z+1/2
-y,-x,-z+1/2
x-y,-y,-z
x,x-y,-z+1/2
y,x,-z
-x+y,y,-z+1/2
-x,-x+y,-z
-x,-y,-z
-x+y,-x,-z-1/2
y,-x+y,-z
x,y,-z-1/2
x-y,x,-z
-y,x-y,-z-1/2
y,x,z-1/2
-x+y,y,z
-x,-x+y,z-1/2
-y,-x,z
x-y,-y,z-1/2
x,x-y,z

loop_
_atom_site_label
_atom_site_type_symbol
_atom_site_fract_x
_atom_site_fract_y
_atom_site_fract_z
_atom_site_occupancy
_atom_site_U_iso_or_equiv
Si1 Si 0 0 0.25 1 0.0
C1 C 0.3333 0.6667 0.57244 1 0.0
Ti1 Ti 0.3333 0.6667 0.1348 1 0.0
Ti2 Ti 0 0 0 1 0.0
